data_7114354
loop_
_publ_author_name
'Ponomarova, Vira V.'
'Komarchuk, Vasiliy V.'
'Boldog, Ishtvan'
'Chernega, Alexander N.'
'Sieler, Joachim'
'Domasevitch, Konstantin V.'

_publ_section_title
;
 Mixed-anion complexes with a bipyrazolyl ligand. A new entry to a realm
 of three-dimensional five-connected coordination topologiesElectronic
 supplementary information (ESI) available: crystal structure
 determination and refinement details for 1\^a&#x20AC;&#x201C;4. See
 http://www.rsc.org/suppdata/cc/b1/b110599j/
;
_journal_issue 5
_journal_name_full 'Chemical Communications'
_journal_page_first 436
_journal_paper_doi 10.1039/b110599j
_journal_year 2002
_chemical_formula_sum 'C46 H66 Cl6 Co2 N18 O6 S3'
_chemical_formula_weight 1393.91
_chemical_name_systematic
;
Tetrakis(3,3',5,5'-Tetramethyl-4,4'-Bipyrazolyl)
Sulfato Bis(thiocyanato) Dicobalt(II), Bis(Methanol)
Bis(Chloroform) Solvate
;
_space_group_IT_number 19
_symmetry_cell_setting orthorhombic
_symmetry_space_group_name_Hall 'P 2ac 2ab'
_symmetry_space_group_name_H-M 'P 21 21 21'
_atom_sites_solution_hydrogens geom
_atom_sites_solution_primary direct
_atom_sites_solution_secondary difmap
_audit_creation_method SHELXL
_cell_angle_alpha 90.00
_cell_angle_beta 90.00
_cell_angle_gamma 90.00
_cell_formula_units_Z 4
_cell_length_a 13.699(2)
_cell_length_b 21.594(3)
_cell_length_c 22.220(3)
_cell_measurement_temperature 223(2)
_cell_volume 6573.0(16)
_computing_structure_refinement 'SHELXL-93 (Sheldrick, 1993)'
_computing_structure_solution 'SHELXS-86 (Sheldrick, 1990)'
_diffrn_ambient_temperature 223(2)
_diffrn_measurement_device 'SMART CCD Siemens'
_diffrn_radiation_monochromator graphite
_diffrn_radiation_source 'fine-focus sealed tube'
_diffrn_radiation_type MoK\a
_diffrn_radiation_wavelength 0.71073
_diffrn_reflns_av_R_equivalents 0.0430
_diffrn_reflns_av_sigmaI/netI 0.0466
_diffrn_reflns_limit_h_max 17
_diffrn_reflns_limit_h_min -14
_diffrn_reflns_limit_k_max 27
_diffrn_reflns_limit_k_min -27
_diffrn_reflns_limit_l_max 27
_diffrn_reflns_limit_l_min -28
_diffrn_reflns_number 41390
_diffrn_reflns_theta_max 27.01
_diffrn_reflns_theta_min 1.31
_exptl_absorpt_coefficient_mu 0.901
_exptl_crystal_colour pink
_exptl_crystal_density_diffrn 1.409
_exptl_crystal_description prism
_exptl_crystal_F_000 2880
_exptl_crystal_size_max 0.47
_exptl_crystal_size_mid 0.30
_exptl_crystal_size_min 0.25
_refine_diff_density_max 0.674
_refine_diff_density_min -0.326
_refine_diff_density_rms 0.062
_refine_ls_abs_structure_details 'Flack H D (1983), Acta Cryst. A39, 876-881'
_refine_ls_abs_structure_Flack 0.41(2)
_refine_ls_extinction_method none
_refine_ls_goodness_of_fit_all 1.025
_refine_ls_goodness_of_fit_obs 1.090
_refine_ls_matrix_type full
_refine_ls_number_parameters 730
_refine_ls_number_reflns 11753
_refine_ls_number_restraints 0
_refine_ls_restrained_S_all 1.549
_refine_ls_restrained_S_obs 1.090
_refine_ls_R_factor_all 0.0975
_refine_ls_R_factor_obs 0.0550
_refine_ls_shift/esd_max 0.006
_refine_ls_shift/esd_mean 0.001
_refine_ls_structure_factor_coef Fsqd
_refine_ls_weighting_details 'w=1/[\s^2^(Fo^2^)+(0.0982P)^2^+0.0000P] where P=(Fo^2^+2Fc^2^)/3'
_refine_ls_weighting_scheme calc
_refine_ls_wR_factor_all 0.2292
_refine_ls_wR_factor_obs 0.1373
_reflns_number_observed 8693
_reflns_number_total 14262
_reflns_observed_criterion >2sigma(I)
_cod_data_source_file b110599j.txt
_cod_data_source_block c998
_cod_depositor_comments
;
The following automatic conversions were performed:

'_symmetry_cell_setting' value 'Orthorhombic' changed to
'orthorhombic' according to
/usr/data/users/saulius/automatic-downloads/retrospective/RSC/lib/dictionaries/cif_core.dic
dictionary named 'cif_core.dic' version 2.4.2 from 2011-04-26.

Automatic conversion script
Id: cif_fix_values 2281 2013-09-26 08:29:07Z andrius 

The following automatic conversions were performed:

'_refine_ls_weighting_scheme' value 'calc
w=1/[\s^2^(Fo^2^)+(0.0982P)^2^+0.0000P] where P=(Fo^2^+2Fc^2^)/3' was
changed to 'calc'. New tag '_refine_ls_weighting_details' was
created. The value of the new tag was set to
'w=1/[\s^2^(Fo^2^)+(0.0982P)^2^+0.0000P] where P=(Fo^2^+2Fc^2^)/3'.

Automatic conversion script
Id: cif_fix_values 3143 2015-03-26 13:38:13Z robertas 
;
_cod_original_sg_symbol_H-M P2(1)2(1)2(1)
_cod_database_code 7114354

loop_
_symmetry_equiv_pos_as_xyz
'x, y, z'
'-x+1/2, -y, z+1/2'
'-x, y+1/2, -z+1/2'
'x+1/2, -y+1/2, -z'

loop_
_atom_site_aniso_label
_atom_site_aniso_U_11
_atom_site_aniso_U_22
_atom_site_aniso_U_33
_atom_site_aniso_U_23
_atom_site_aniso_U_13
_atom_site_aniso_U_12
Co1 0.0273(3) 0.0263(3) 0.0227(2) -0.0011(2) 0.0006(2) 0.0001(2)
Co2 0.0282(3) 0.0271(3) 0.0249(3) 0.0013(2) 0.0005(2) 0.0007(2)
S1 0.0327(5) 0.0257(4) 0.0226(4) 0.0013(3) 0.0012(4) -0.0005(4)
S2 0.0846(12) 0.1021(13) 0.0559(9) 0.0426(9) 0.0147(8) 0.0015(10)
S3 0.204(3) 0.128(2) 0.0756(13) -0.0645(14) -0.014(2) 0.042(2)
O1 0.038(2) 0.0268(14) 0.0316(13) 0.0059(11) 0.0004(12) 0.0022(12)
O2 0.038(2) 0.0339(15) 0.0262(13) 0.0064(11) 0.0058(12) 0.0005(13)
O3 0.067(2) 0.0312(15) 0.0259(13) -0.0003(12) -0.0019(15) -0.006(2)
O4 0.032(2) 0.052(2) 0.041(2) 0.0142(14) -0.0023(13) -0.0008(14)
N1 0.030(2) 0.033(2) 0.028(2) -0.0041(14) -0.0032(15) -0.0007(15)
N2 0.034(2) 0.047(2) 0.027(2) -0.001(2) -0.003(2) -0.008(2)
N3 0.033(2) 0.028(2) 0.031(2) -0.0016(14) -0.006(2) -0.0057(15)
N4 0.027(2) 0.037(2) 0.036(2) -0.003(2) -0.008(2) -0.001(2)
N5 0.031(2) 0.028(2) 0.033(2) -0.0020(14) 0.002(2) 0.001(2)
N6 0.036(2) 0.025(2) 0.043(2) 0.008(2) -0.004(2) -0.002(2)
N7 0.034(2) 0.035(2) 0.023(2) 0.0029(14) -0.003(2) -0.007(2)
N8 0.039(2) 0.034(2) 0.026(2) -0.0016(15) -0.003(2) -0.008(2)
N9 0.033(2) 0.041(2) 0.026(2) 0.0031(15) -0.005(2) 0.004(2)
N10 0.032(2) 0.047(2) 0.029(2) 0.002(2) -0.004(2) 0.005(2)
N11 0.044(2) 0.032(2) 0.032(2) 0.001(2) -0.010(2) 0.001(2)
N12 0.033(2) 0.037(2) 0.034(2) 0.003(2) -0.004(2) -0.001(2)
N13 0.032(2) 0.036(2) 0.044(2) -0.006(2) -0.002(2) 0.009(2)
N14 0.031(2) 0.031(2) 0.037(2) -0.001(2) -0.004(2) 0.006(2)
N15 0.030(2) 0.035(2) 0.022(2) -0.0057(14) -0.0042(15) 0.003(2)
N16 0.040(2) 0.033(2) 0.025(2) -0.0039(14) 0.000(2) 0.007(2)
N17 0.041(2) 0.037(2) 0.032(2) 0.007(2) -0.001(2) 0.004(2)
N18 0.049(2) 0.043(2) 0.035(2) -0.004(2) 0.004(2) 0.003(2)
C1 0.038(2) 0.038(2) 0.028(2) -0.007(2) -0.007(2) -0.001(2)
C2 0.032(2) 0.039(2) 0.031(2) -0.001(2) -0.006(2) -0.003(2)
C3 0.032(2) 0.046(3) 0.034(2) -0.002(2) -0.003(2) -0.012(2)
C4 0.042(3) 0.124(6) 0.051(3) 0.000(4) 0.001(3) -0.030(4)
C5 0.040(3) 0.080(4) 0.027(2) -0.011(2) 0.000(2) -0.006(2)
C6 0.046(3) 0.037(3) 0.032(2) 0.000(2) -0.004(2) -0.003(2)
C7 0.035(2) 0.035(2) 0.026(2) -0.001(2) -0.005(2) -0.003(2)
C8 0.034(2) 0.035(2) 0.030(2) -0.003(2) -0.005(2) 0.001(2)
C9 0.042(3) 0.044(3) 0.046(2) -0.008(2) -0.014(2) 0.005(2)
C10 0.071(4) 0.043(3) 0.061(3) -0.018(2) -0.025(3) 0.010(3)
C11 0.039(3) 0.031(2) 0.043(2) 0.006(2) -0.004(2) -0.007(2)
C12 0.032(2) 0.036(2) 0.026(2) 0.005(2) 0.000(2) -0.005(2)
C13 0.037(2) 0.026(2) 0.036(2) 0.002(2) -0.002(2) -0.002(2)
C14 0.041(3) 0.029(2) 0.052(3) -0.001(2) -0.002(2) -0.003(2)
C15 0.040(3) 0.051(3) 0.088(4) 0.011(3) -0.017(3) -0.005(2)
C16 0.039(2) 0.040(2) 0.033(2) 0.001(2) -0.004(2) -0.005(2)
C17 0.037(2) 0.029(2) 0.037(2) 0.003(2) -0.003(2) -0.003(2)
C18 0.036(2) 0.033(2) 0.034(2) 0.001(2) -0.002(2) -0.004(2)
C19 0.050(3) 0.064(3) 0.036(2) 0.003(2) -0.007(2) -0.019(3)
C20 0.075(4) 0.061(3) 0.030(2) 0.012(2) -0.010(2) -0.025(3)
C21 0.037(2) 0.035(2) 0.031(2) 0.004(2) -0.006(2) 0.001(2)
C22 0.034(2) 0.042(3) 0.037(2) 0.006(2) -0.007(2) 0.007(2)
C23 0.040(3) 0.052(3) 0.034(2) 0.002(2) -0.006(2) 0.005(2)
C24 0.040(3) 0.120(6) 0.053(3) -0.008(4) 0.004(3) 0.026(3)
C25 0.045(3) 0.076(4) 0.032(2) 0.013(2) 0.002(2) 0.010(3)
C26 0.041(3) 0.037(2) 0.037(2) 0.005(2) -0.015(2) 0.003(2)
C27 0.036(2) 0.047(3) 0.031(2) 0.001(2) -0.004(2) -0.001(2)
C28 0.036(2) 0.041(3) 0.036(2) -0.002(2) -0.011(2) 0.003(2)
C29 0.059(3) 0.055(3) 0.054(3) 0.008(3) -0.022(3) -0.016(3)
C30 0.081(4) 0.054(3) 0.061(4) 0.016(3) -0.025(3) -0.007(3)
C31 0.040(3) 0.049(3) 0.047(3) -0.011(2) -0.011(2) 0.012(2)
C32 0.039(2) 0.031(2) 0.040(2) -0.008(2) -0.003(2) 0.008(2)
C33 0.035(2) 0.030(2) 0.035(2) 0.000(2) -0.004(2) 0.007(2)
C34 0.041(3) 0.031(2) 0.074(4) -0.002(2) -0.007(2) 0.001(2)
C35 0.050(3) 0.061(4) 0.121(6) -0.037(4) -0.038(4) 0.018(3)
C36 0.046(3) 0.039(2) 0.034(2) -0.006(2) -0.002(2) 0.015(2)
C37 0.036(2) 0.034(2) 0.031(2) -0.007(2) -0.002(2) 0.008(2)
C38 0.032(2) 0.031(2) 0.035(2) -0.004(2) -0.004(2) 0.004(2)
C39 0.050(3) 0.056(3) 0.032(2) -0.002(2) -0.008(2) 0.016(2)
C40 0.077(4) 0.080(4) 0.034(3) -0.016(3) -0.002(3) 0.033(4)
C41 0.081(4) 0.052(3) 0.046(3) -0.009(3) 0.004(3) 0.014(3)
C42 0.047(3) 0.040(2) 0.038(2) 0.004(2) 0.002(2) 0.003(2)
C43 0.085(5) 0.095(5) 0.057(4) 0.008(3) -0.022(3) -0.022(4)
C44 0.180(15) 0.146(13) 0.144(12) -0.028(10) -0.057(11) 0.039(12)
Cl1 0.113(2) 0.095(2) 0.127(2) 0.0291(15) -0.003(2) -0.0161(14)
Cl2 0.125(2) 0.131(2) 0.112(2) -0.037(2) -0.005(2) -0.027(2)
Cl3 0.126(2) 0.171(3) 0.0605(11) 0.0119(13) 0.0087(11) -0.044(2)
Cl4 0.251(6) 0.118(2) 0.159(3) -0.019(2) 0.063(4) -0.010(3)
Cl5 0.233(5) 0.123(3) 0.135(3) 0.001(2) 0.050(3) -0.028(3)
Cl6 0.140(3) 0.166(3) 0.133(3) 0.045(2) 0.011(2) 0.004(2)
O5 0.047(2) 0.045(2) 0.041(2) 0.0014(15) 0.0008(14) -0.0002(15)
C45 0.064(4) 0.061(4) 0.083(4) -0.016(3) 0.000(3) 0.015(3)
O6 0.065(2) 0.060(2) 0.061(2) -0.006(2) 0.005(2) -0.006(2)
C46 0.087(6) 0.112(7) 0.119(7) -0.023(6) -0.001(6) -0.021(5)

loop_
_atom_site_label
_atom_site_type_symbol
_atom_site_fract_x
_atom_site_fract_y
_atom_site_fract_z
_atom_site_U_iso_or_equiv
_atom_site_thermal_displace_type
_atom_site_occupancy
_atom_site_calc_flag
_atom_site_refinement_flags
Co1 Co 0.77433(4) 0.84719(2) 0.13498(2) 0.02540(15) Uani 1 d .
Co2 Co 1.26815(4) 1.15405(2) 0.13188(2) 0.0268(2) Uani 1 d .
S1 S 0.71255(7) 0.76461(4) 0.26177(4) 0.0270(2) Uani 1 d .
S2 S 0.8669(2) 0.95614(10) -0.04411(8) 0.0809(6) Uani 1 d .
S3 S 1.2616(3) 1.0297(2) -0.04669(12) 0.1358(13) Uani 1 d .
O1 O 0.7499(2) 0.70572(13) 0.28595(13) 0.0320(6) Uani 1 d .
O2 O 0.7644(2) 0.77638(14) 0.20408(12) 0.0327(7) Uani 1 d .
O3 O 0.7322(3) 0.81519(14) 0.30388(13) 0.0413(8) Uani 1 d .
O4 O 0.6075(2) 0.7581(2) 0.24993(14) 0.0417(7) Uani 1 d .
N1 N 0.6518(3) 0.8012(2) 0.0903(2) 0.0303(8) Uani 1 d .
N2 N 0.5730(3) 0.7883(2) 0.1259(2) 0.0360(9) Uani 1 d .
H2A H 0.5743(3) 0.7890(2) 0.1645(2) 0.043 Uiso 1 calc R
N3 N 0.3776(3) 0.7209(2) -0.0960(2) 0.0305(8) Uani 1 d .
N4 N 0.3370(3) 0.7774(2) -0.0850(2) 0.0335(8) Uani 1 d .
H4D H 0.2885(3) 0.7924(2) -0.1048(2) 0.040 Uiso 1 calc R
N5 N 0.8881(3) 0.8917(2) 0.1870(2) 0.0305(8) Uani 1 d .
N6 N 0.9658(3) 0.8577(2) 0.2048(2) 0.0347(8) Uani 1 d .
H6A H 0.9646(3) 0.8182(2) 0.2093(2) 0.042 Uiso 1 calc R
N7 N 1.1637(3) 1.0929(2) 0.1768(2) 0.0307(8) Uani 1 d .
N8 N 1.1836(3) 1.0796(2) 0.2351(2) 0.0330(8) Uani 1 d .
H8A H 1.2225(3) 1.1010(2) 0.2572(2) 0.040 Uiso 1 calc R
N9 N 1.1485(3) 1.2081(2) 0.0959(2) 0.0332(8) Uani 1 d .
N10 N 1.0693(3) 1.2152(2) 0.1313(2) 0.0360(8) Uani 1 d .
H10D H 1.0703(3) 1.2118(2) 0.1698(2) 0.043 Uiso 1 calc R
N11 N 0.8441(3) 1.2224(2) -0.0841(2) 0.0361(8) Uani 1 d .
H11A H 0.8014(3) 1.2046(2) -0.1066(2) 0.043 Uiso 1 calc R
N12 N 0.8740(3) 1.2818(2) -0.0918(2) 0.0344(8) Uani 1 d .
N13 N 1.4577(3) 1.1396(2) 0.2011(2) 0.0375(9) Uani 1 d .
H13A H 1.4540(3) 1.1789(2) 0.2073(2) 0.045 Uiso 1 calc R
N14 N 1.3857(3) 1.1061(2) 0.1774(2) 0.0329(8) Uani 1 d .
N15 N 1.6694(3) 0.9077(2) 0.1765(2) 0.0287(8) Uani 1 d .
N16 N 1.6722(3) 0.9174(2) 0.2369(2) 0.0328(8) Uani 1 d .
H16A H 1.7058(3) 0.8951(2) 0.2614(2) 0.039 Uiso 1 calc R
N17 N 0.8015(3) 0.9049(2) 0.0633(2) 0.0367(9) Uani 1 d .
N18 N 1.2757(4) 1.0981(2) 0.0582(2) 0.0423(9) Uani 1 d .
C1 C 0.6200(4) 0.7946(2) 0.0334(2) 0.0346(10) Uani 1 d .
C2 C 0.5200(4) 0.7782(2) 0.0332(2) 0.0338(10) Uani 1 d .
C3 C 0.4932(4) 0.7745(2) 0.0932(2) 0.0374(11) Uani 1 d .
C4 C 0.3976(5) 0.7570(5) 0.1218(3) 0.072(2) Uani 1 d .
H4A H 0.4037(5) 0.7591(5) 0.1648(3) 0.087 Uiso 1 calc R
H4B H 0.3805(5) 0.7156(5) 0.1102(3) 0.087 Uiso 1 calc R
H4C H 0.3477(5) 0.7852(5) 0.1087(3) 0.087 Uiso 1 calc R
C5 C 0.6845(4) 0.8039(3) -0.0192(2) 0.0489(13) Uani 1 d .
H5A H 0.7488(4) 0.8148(3) -0.0056(2) 0.059 Uiso 1 calc R
H5B H 0.6589(4) 0.8365(3) -0.0439(2) 0.059 Uiso 1 calc R
H5C H 0.6876(4) 0.7663(3) -0.0422(2) 0.059 Uiso 1 calc R
C6 C 0.3819(4) 0.8067(2) -0.0394(2) 0.0386(11) Uani 1 d .
C7 C 0.4554(3) 0.7677(2) -0.0192(2) 0.0319(9) Uani 1 d .
C8 C 0.4494(3) 0.7155(2) -0.0561(2) 0.0332(10) Uani 1 d .
C9 C 0.5154(4) 0.6600(3) -0.0557(2) 0.0442(11) Uani 1 d .
H9A H 0.4943(4) 0.6311(3) -0.0858(2) 0.053 Uiso 1 calc R
H9B H 0.5132(4) 0.6406(3) -0.0169(2) 0.053 Uiso 1 calc R
H9C H 0.5811(4) 0.6728(3) -0.0642(2) 0.053 Uiso 1 calc R
C10 C 0.3503(6) 0.8695(3) -0.0175(3) 0.058(2) Uani 1 d .
H10A H 0.2967(6) 0.8839(3) -0.0415(3) 0.070 Uiso 1 calc R
H10B H 0.4038(6) 0.8980(3) -0.0208(3) 0.070 Uiso 1 calc R
H10C H 0.3303(6) 0.8666(3) 0.0238(3) 0.070 Uiso 1 calc R
C11 C 1.0454(4) 0.8929(2) 0.2148(2) 0.0373(10) Uani 1 d .
C12 C 1.0189(3) 0.9527(2) 0.2036(2) 0.0315(9) Uani 1 d .
C13 C 0.9197(4) 0.9503(2) 0.1869(2) 0.0330(10) Uani 1 d .
C14 C 0.8537(4) 1.0037(2) 0.1728(2) 0.0409(11) Uani 1 d .
H14A H 0.7899(4) 0.9884(2) 0.1628(2) 0.049 Uiso 1 calc R
H14B H 0.8796(4) 1.0265(2) 0.1394(2) 0.049 Uiso 1 calc R
H14C H 0.8493(4) 1.0303(2) 0.2073(2) 0.049 Uiso 1 calc R
C15 C 1.1399(4) 0.8646(3) 0.2330(4) 0.060(2) Uani 1 d .
H15A H 1.1319(4) 0.8206(3) 0.2369(4) 0.071 Uiso 1 calc R
H15B H 1.1603(4) 0.8817(3) 0.2708(4) 0.071 Uiso 1 calc R
H15C H 1.1883(4) 0.8732(3) 0.2029(4) 0.071 Uiso 1 calc R
C16 C 1.1356(4) 1.0295(2) 0.2543(2) 0.0372(10) Uani 1 d .
C17 C 1.0808(4) 1.0081(2) 0.2056(2) 0.0342(10) Uani 1 d .
C18 C 1.1025(4) 1.0497(2) 0.1584(2) 0.0344(10) Uani 1 d .
C19 C 1.0623(5) 1.0486(3) 0.0962(2) 0.0501(13) Uani 1 d .
H19A H 1.0895(5) 1.0823(3) 0.0734(2) 0.060 Uiso 1 calc R
H19B H 0.9926(5) 1.0529(3) 0.0977(2) 0.060 Uiso 1 calc R
H19C H 1.0789(5) 1.0101(3) 0.0772(2) 0.060 Uiso 1 calc R
C20 C 1.1480(5) 1.0060(3) 0.3169(2) 0.0553(15) Uani 1 d .
H20A H 1.1920(5) 1.0326(3) 0.3384(2) 0.066 Uiso 1 calc R
H20B H 1.1742(5) 0.9648(3) 0.3158(2) 0.066 Uiso 1 calc R
H20C H 1.0858(5) 1.0055(3) 0.3368(2) 0.066 Uiso 1 calc R
C21 C 1.1164(4) 1.2164(2) 0.0402(2) 0.0340(10) Uani 1 d .
C22 C 1.0154(4) 1.2285(2) 0.0397(2) 0.0374(10) Uani 1 d .
C23 C 0.9883(4) 1.2282(3) 0.0991(2) 0.0421(11) Uani 1 d .
C24 C 0.8926(5) 1.2371(4) 0.1291(3) 0.071(2) Uani 1 d .
H24A H 0.9007(5) 1.2339(4) 0.1719(3) 0.085 Uiso 1 calc R
H24B H 0.8478(5) 1.2059(4) 0.1155(3) 0.085 Uiso 1 calc R
H24C H 0.8675(5) 1.2774(4) 0.1192(3) 0.085 Uiso 1 calc R
C25 C 1.1813(4) 1.2144(3) -0.0126(2) 0.0509(13) Uani 1 d .
H25A H 1.2467(4) 1.2053(3) 0.0001(2) 0.061 Uiso 1 calc R
H25B H 1.1802(4) 1.2538(3) -0.0326(2) 0.061 Uiso 1 calc R
H25C H 1.1593(4) 1.1828(3) -0.0398(2) 0.061 Uiso 1 calc R
C26 C 0.8886(4) 1.1942(2) -0.0372(2) 0.0383(11) Uani 1 d .
C27 C 0.9521(4) 1.2382(3) -0.0130(2) 0.0379(10) Uani 1 d .
C28 C 0.9414(4) 1.2912(2) -0.0493(2) 0.0377(11) Uani 1 d .
C29 C 0.9965(5) 1.3501(3) -0.0427(3) 0.0558(14) Uani 1 d .
H29A H 0.9755(5) 1.3789(3) -0.0730(3) 0.067 Uiso 1 calc R
H29B H 1.0650(5) 1.3421(3) -0.0474(3) 0.067 Uiso 1 calc R
H29C H 0.9845(5) 1.3673(3) -0.0035(3) 0.067 Uiso 1 calc R
C30 C 0.8689(6) 1.1294(3) -0.0197(3) 0.065(2) Uani 1 d .
H30A H 0.8206(6) 1.1121(3) -0.0461(3) 0.078 Uiso 1 calc R
H30B H 0.8453(6) 1.1282(3) 0.0209(3) 0.078 Uiso 1 calc R
H30C H 0.9280(6) 1.1056(3) -0.0226(3) 0.078 Uiso 1 calc R
C31 C 1.5369(4) 1.1051(3) 0.2143(2) 0.0454(12) Uani 1 d .
C32 C 1.5130(4) 1.0444(2) 0.1979(2) 0.0366(10) Uani 1 d .
C33 C 1.4169(4) 1.0477(2) 0.1753(2) 0.0335(10) Uani 1 d .
C34 C 1.3564(4) 0.9954(2) 0.1524(3) 0.0485(13) Uani 1 d .
H34A H 1.2939(4) 1.0108(2) 0.1398(3) 0.058 Uiso 1 calc R
H34B H 1.3476(4) 0.9654(2) 0.1837(3) 0.058 Uiso 1 calc R
H34C H 1.3887(4) 0.9764(2) 0.1188(3) 0.058 Uiso 1 calc R
C35 C 1.6262(5) 1.1310(4) 0.2416(5) 0.077(2) Uani 1 d .
H35A H 1.6185(5) 1.1748(4) 0.2471(5) 0.093 Uiso 1 calc R
H35B H 1.6808(5) 1.1232(4) 0.2156(5) 0.093 Uiso 1 calc R
H35C H 1.6374(5) 1.1117(4) 0.2799(5) 0.093 Uiso 1 calc R
C36 C 1.6171(4) 0.9654(2) 0.2542(2) 0.0398(11) Uani 1 d .
C37 C 1.5764(3) 0.9898(2) 0.2024(2) 0.0335(10) Uani 1 d .
C38 C 1.6104(3) 0.9516(2) 0.1550(2) 0.0327(10) Uani 1 d .
C39 C 1.5877(4) 0.9574(3) 0.0901(2) 0.0459(12) Uani 1 d .
H39A H 1.6207(4) 0.9253(3) 0.0683(2) 0.055 Uiso 1 calc R
H39B H 1.6092(4) 0.9971(3) 0.0759(2) 0.055 Uiso 1 calc R
H39C H 1.5185(4) 0.9536(3) 0.0842(2) 0.055 Uiso 1 calc R
C40 C 1.6060(6) 0.9827(4) 0.3188(3) 0.064(2) Uani 1 d .
H40A H 1.6452(6) 0.9557(4) 0.3431(3) 0.077 Uiso 1 calc R
H40B H 1.5388(6) 0.9788(4) 0.3303(3) 0.077 Uiso 1 calc R
H40C H 1.6269(6) 1.0247(4) 0.3245(3) 0.077 Uiso 1 calc R
C41 C 1.2719(6) 1.0706(3) 0.0151(3) 0.0595(14) Uani 1 d .
C42 C 0.8291(4) 0.9261(2) 0.0186(2) 0.0416(10) Uani 1 d .
C43 C 0.6355(7) 1.0097(4) -0.1046(3) 0.079(2) Uani 1 d .
H43A H 0.6943(7) 1.0017(4) -0.0807(3) 0.095 Uiso 1 calc R
C44 C 0.4319(18) 0.8393(10) 0.3234(9) 0.157(6) Uani 1 d .
H44A H 0.5013(18) 0.8309(10) 0.3304(9) 0.188 Uiso 1 calc R
Cl1 Cl 0.6441(2) 1.08301(13) -0.1370(2) 0.1118(8) Uani 1 d .
Cl2 Cl 0.6300(3) 0.9556(2) -0.16494(15) 0.1227(9) Uani 1 d .
Cl3 Cl 0.5335(2) 1.0029(2) -0.05863(10) 0.1190(10) Uani 1 d .
Cl4 Cl 0.4061(6) 0.8919(2) 0.3684(3) 0.176(2) Uani 1 d .
Cl5 Cl 0.3788(5) 0.7707(2) 0.3263(2) 0.164(2) Uani 1 d .
Cl6 Cl 0.4255(3) 0.8669(2) 0.2434(2) 0.1462(13) Uani 1 d .
O5 O 0.9543(3) 0.7249(2) 0.2336(2) 0.0443(8) Uani 1 d .
C45 C 1.0056(5) 0.6795(4) 0.2014(4) 0.069(2) Uani 1 d .
H45A H 1.0646(5) 0.6693(4) 0.2224(4) 0.083 Uiso 1 d R
H45B H 1.0213(5) 0.6950(4) 0.1621(4) 0.083 Uiso 1 d R
H45C H 0.9658(5) 0.6431(4) 0.1976(4) 0.083 Uiso 1 d R
O6 O 0.6955(3) 0.6449(2) 0.1604(2) 0.0618(10) Uani 1 d .
C46 C 0.6173(8) 0.6113(6) 0.1336(6) 0.106(3) Uani 1 d .
H46A H 0.6421(8) 0.5736(6) 0.1164(6) 0.127 Uiso 1 d R
H46B H 0.5877(8) 0.6359(6) 0.1027(6) 0.127 Uiso 1 d R
H46C H 0.5695(8) 0.6015(6) 0.1638(6) 0.127 Uiso 1 d R

loop_
_atom_type_symbol
_atom_type_description
_atom_type_scat_dispersion_real
_atom_type_scat_dispersion_imag
_atom_type_scat_source
C C 0.0033 0.0016 'International Tables Vol C Tables 4.2.6.8 and 6.1.1.4'
H H 0.0000 0.0000 'International Tables Vol C Tables 4.2.6.8 and 6.1.1.4'
N N 0.0061 0.0033 'International Tables Vol C Tables 4.2.6.8 and 6.1.1.4'
O O 0.0106 0.0060 'International Tables Vol C Tables 4.2.6.8 and 6.1.1.4'
S S 0.1246 0.1234 'International Tables Vol C Tables 4.2.6.8 and 6.1.1.4'
Co Co 0.3494 0.9721 'International Tables Vol C Tables 4.2.6.8 and 6.1.1.4'
Cl Cl 0.1484 0.1585 'International Tables Vol C Tables 4.2.6.8 and 6.1.1.4'

loop_
_geom_angle_atom_site_label_1
_geom_angle_atom_site_label_2
_geom_angle_atom_site_label_3
_geom_angle
_geom_angle_site_symmetry_1
_geom_angle_site_symmetry_3
N17 Co1 N15 94.9(2) . 1_455
N17 Co1 N5 90.8(2) . .
N15 Co1 N5 88.96(14) 1_455 .
N17 Co1 O2 170.35(14) . .
N15 Co1 O2 94.77(13) 1_455 .
N5 Co1 O2 88.86(13) . .
N17 Co1 N1 93.6(2) . .
N15 Co1 N1 87.61(14) 1_455 .
N5 Co1 N1 174.63(14) . .
O2 Co1 N1 87.32(13) . .
N17 Co1 N3 89.08(15) . 4_565
N15 Co1 N3 175.76(15) 1_455 4_565
N5 Co1 N3 92.52(15) . 4_565
O2 Co1 N3 81.30(13) . 4_565
N1 Co1 N3 90.62(14) . 4_565
N18 Co2 O1 173.80(15) . 3_755
N18 Co2 N9 93.5(2) . .
O1 Co2 N9 86.96(13) 3_755 .
N18 Co2 N14 93.1(2) . .
O1 Co2 N14 86.41(13) 3_755 .
N9 Co2 N14 173.36(15) . .
N18 Co2 N7 92.4(2) . .
O1 Co2 N7 81.41(13) 3_755 .
N9 Co2 N7 89.9(2) . .
N14 Co2 N7 89.10(15) . .
N18 Co2 N12 90.8(2) . 4_575
O1 Co2 N12 95.36(13) 3_755 4_575
N9 Co2 N12 90.6(2) . 4_575
N14 Co2 N12 90.0(2) . 4_575
N7 Co2 N12 176.69(15) . 4_575
O3 S1 O4 111.5(2) . .
O3 S1 O1 110.3(2) . .
O4 S1 O1 108.8(2) . .
O3 S1 O2 109.6(2) . .
O4 S1 O2 109.3(2) . .
O1 S1 O2 107.2(2) . .
S1 O1 Co2 135.8(2) . 3_745
S1 O2 Co1 139.4(2) . .
C1 N1 N2 105.4(4) . .
C1 N1 Co1 136.3(3) . .
N2 N1 Co1 115.8(3) . .
C3 N2 N1 112.1(4) . .
C8 N3 N4 105.1(3) . .
C8 N3 Co1 132.3(3) . 4_465
N4 N3 Co1 113.8(3) . 4_465
C6 N4 N3 111.8(4) . .
C13 N5 N6 105.0(4) . .
C13 N5 Co1 130.7(3) . .
N6 N5 Co1 118.8(3) . .
C11 N6 N5 112.3(4) . .
C18 N7 N8 105.9(4) . .
C18 N7 Co2 134.5(3) . .
N8 N7 Co2 115.7(3) . .
C16 N8 N7 112.2(4) . .
C21 N9 N10 105.2(4) . .
C21 N9 Co2 132.0(3) . .
N10 N9 Co2 117.1(3) . .
N9 N10 C23 112.2(4) . .
C26 N11 N12 112.7(4) . .
C28 N12 N11 105.3(4) . .
C28 N12 Co2 130.4(3) . 4_475
N11 N12 Co2 116.6(3) . 4_475
N14 N13 C31 112.4(4) . .
C33 N14 N13 106.9(4) . .
C33 N14 Co2 132.5(3) . .
N13 N14 Co2 118.4(3) . .
C38 N15 N16 105.2(3) . .
C38 N15 Co1 133.1(3) . 1_655
N16 N15 Co1 119.9(3) . 1_655
C36 N16 N15 112.8(4) . .
C42 N17 Co1 164.5(4) . .
C41 N18 Co2 172.8(5) . .
N1 C1 C2 110.1(4) . .
N1 C1 C5 122.3(4) . .
C2 C1 C5 127.6(4) . .
C3 C2 C1 105.5(4) . .
C3 C2 C7 126.2(4) . .
C1 C2 C7 128.3(4) . .
N2 C3 C2 106.9(4) . .
N2 C3 C4 122.4(4) . .
C2 C3 C4 130.6(5) . .
N4 C6 C7 106.8(4) . .
N4 C6 C10 122.5(5) . .
C7 C6 C10 130.7(5) . .
C6 C7 C8 105.0(4) . .
C6 C7 C2 126.5(4) . .
C8 C7 C2 128.4(4) . .
N3 C8 C7 111.3(4) . .
N3 C8 C9 121.3(4) . .
C7 C8 C9 127.3(4) . .
N6 C11 C12 106.8(4) . .
N6 C11 C15 121.1(4) . .
C12 C11 C15 132.1(5) . .
C11 C12 C13 105.6(4) . .
C11 C12 C17 127.8(4) . .
C13 C12 C17 126.5(4) . .
N5 C13 C12 110.3(4) . .
N5 C13 C14 122.2(4) . .
C12 C13 C14 127.5(4) . .
N8 C16 C17 106.6(4) . .
N8 C16 C20 121.2(4) . .
C17 C16 C20 132.2(5) . .
C16 C17 C18 104.6(4) . .
C16 C17 C12 127.2(4) . .
C18 C17 C12 128.1(4) . .
N7 C18 C17 110.7(4) . .
N7 C18 C19 122.3(4) . .
C17 C18 C19 127.0(5) . .
N9 C21 C22 110.9(4) . .
N9 C21 C25 122.7(5) . .
C22 C21 C25 126.4(4) . .
C23 C22 C21 105.0(4) . .
C23 C22 C27 127.4(5) . .
C21 C22 C27 127.6(4) . .
N10 C23 C22 106.7(5) . .
N10 C23 C24 121.1(5) . .
C22 C23 C24 132.1(5) . .
N11 C26 C27 105.7(4) . .
N11 C26 C30 123.2(5) . .
C27 C26 C30 131.1(5) . .
C26 C27 C28 105.6(4) . .
C26 C27 C22 125.1(5) . .
C28 C27 C22 129.3(5) . .
N12 C28 C27 110.6(4) . .
N12 C28 C29 123.4(5) . .
C27 C28 C29 125.9(4) . .
N13 C31 C32 105.8(5) . .
N13 C31 C35 123.2(5) . .
C32 C31 C35 131.0(5) . .
C31 C32 C33 105.3(4) . .
C31 C32 C37 126.6(5) . .
C33 C32 C37 128.1(5) . .
N14 C33 C32 109.6(4) . .
N14 C33 C34 123.3(4) . .
C32 C33 C34 127.1(4) . .
N16 C36 C37 106.4(4) . .
N16 C36 C40 121.9(5) . .
C37 C36 C40 131.6(5) . .
C36 C37 C38 105.3(4) . .
C36 C37 C32 127.0(4) . .
C38 C37 C32 127.7(4) . .
N15 C38 C37 110.2(4) . .
N15 C38 C39 122.5(4) . .
C37 C38 C39 127.3(4) . .
N18 C41 S3 177.5(7) . .
N17 C42 S2 179.5(5) . .
Cl3 C43 Cl1 112.0(6) . .
Cl3 C43 Cl2 110.7(5) . .
Cl1 C43 Cl2 106.7(4) . .
Cl4 C44 Cl5 122.1(18) . .
Cl4 C44 Cl6 111.6(12) . .
Cl5 C44 Cl6 107.5(9) . .

loop_
_geom_bond_atom_site_label_1
_geom_bond_atom_site_label_2
_geom_bond_distance
_geom_bond_site_symmetry_2
Co1 N17 2.056(4) .
Co1 N15 2.150(4) 1_455
Co1 N5 2.165(4) .
Co1 O2 2.171(3) .
Co1 N1 2.189(4) .
Co1 N3 2.217(4) 4_565
Co2 N18 2.038(4) .
Co2 O1 2.154(3) 3_755
Co2 N9 2.164(4) .
Co2 N14 2.165(4) .
Co2 N7 2.188(4) .
Co2 N12 2.194(4) 4_575
S1 O3 1.463(3) .
S1 O4 1.469(3) .
S1 O1 1.472(3) .
S1 O2 1.487(3) .
S2 C42 1.621(5) .
S3 C41 1.640(6) .
O1 Co2 2.154(3) 3_745
N1 C1 1.344(6) .
N1 N2 1.366(6) .
N2 C3 1.345(6) .
N3 C8 1.329(6) .
N3 N4 1.362(6) .
N3 Co1 2.217(4) 4_465
N4 C6 1.345(6) .
N5 C13 1.337(6) .
N5 N6 1.353(6) .
N6 C11 1.347(7) .
N7 C18 1.319(6) .
N7 N8 1.353(5) .
N8 C16 1.337(7) .
N9 C21 1.326(6) .
N9 N10 1.348(6) .
N10 C23 1.349(7) .
N11 C26 1.351(6) .
N11 N12 1.358(6) .
N12 C28 1.336(6) .
N12 Co2 2.194(4) 4_475
N13 N14 1.332(6) .
N13 C31 1.349(7) .
N14 C33 1.332(6) .
N15 C38 1.335(6) .
N15 N16 1.359(5) .
N15 Co1 2.150(4) 1_655
N16 C36 1.338(6) .
N17 C42 1.158(6) .
N18 C41 1.126(7) .
C1 C2 1.415(7) .
C1 C5 1.479(7) .
C2 C3 1.386(7) .
C2 C7 1.480(6) .
C3 C4 1.503(8) .
C6 C7 1.387(7) .
C6 C10 1.503(8) .
C7 C8 1.397(7) .
C8 C9 1.502(7) .
C11 C12 1.364(7) .
C11 C15 1.487(8) .
C12 C13 1.410(7) .
C12 C17 1.467(7) .
C13 C14 1.498(7) .
C16 C17 1.395(7) .
C16 C20 1.490(7) .
C17 C18 1.413(7) .
C18 C19 1.490(7) .
C21 C22 1.409(8) .
C21 C25 1.473(8) .
C22 C23 1.371(8) .
C22 C27 1.473(7) .
C23 C24 1.482(9) .
C26 C27 1.397(8) .
C26 C30 1.478(9) .
C27 C28 1.407(8) .
C28 C29 1.485(8) .
C31 C32 1.401(8) .
C31 C35 1.474(9) .
C32 C33 1.410(7) .
C32 C37 1.466(7) .
C33 C34 1.491(8) .
C36 C37 1.385(7) .
C36 C40 1.490(7) .
C37 C38 1.418(7) .
C38 C39 1.479(7) .
C43 Cl3 1.736(10) .
C43 Cl1 1.743(9) .
C43 Cl2 1.780(9) .
C44 Cl4 1.55(2) .
C44 Cl5 1.65(3) .
C44 Cl6 1.88(2) .
O5 C45 1.403(8) .
O6 C46 1.424(12) .
